data_8100398
loop_
_publ_author_name
'Hu, M.-L.'
'Li, X.-H.'
'Xiao, H.-P.'

_publ_section_title
;
Crystal structure of di(3,5-dinitrobenzoato-O,O')-tetra(\m-3,
5-dinitrobenzoato-O,O') di(1,10-phenanthroline-N,N')dieuropium(III), 
Eu~2~(C~7~H~3~N~2~O~6~)~6~(C~12~H~8~N~2~)~2~
;
_journal_issue 3
_journal_name_full 'Zeitschrift f\"ur Kristallographie - New Crystal Structures'
_journal_page_first 367
_journal_page_last 369
_journal_volume 218
_journal_year 2003
_chemical_formula_moiety 'C66 H34 N16 O36 Eu2'
_chemical_formula_structural 'E2(C7 H3 N2 O6)6(C12 H8 N2)2'
_chemical_formula_sum 'C66 H34 Eu2 N16 O36'
_chemical_formula_weight 1931.02
_space_group_IT_number 14
_symmetry_cell_setting monoclinic
_symmetry_space_group_name_Hall '-P 2yn'
_symmetry_space_group_name_H-M 'P 1 21/n 1'
_cell_angle_alpha 90.00
_cell_angle_beta 101.710(2)
_cell_angle_gamma 90.00
_cell_formula_units_Z 2
_cell_length_a 11.889(2)
_cell_length_b 22.660(4)
_cell_length_c 13.491(2)
_cell_measurement_temperature 293(2)
_cell_volume 3558.9(11)
_diffrn_ambient_temperature 293(2)
_exptl_crystal_density_diffrn 1.802
_cod_depositor_comments
;
The following automatic conversions were performed:
'_symmetry_cell_setting' value 'Monoclinic' changed to 'monoclinic'
according to '/home/saulius/struct/CIF-dictionaries/cif_core.dic'
dictionary named 'cif_core.dic' version 2.4.1 from 2010-06-29.

Automatic conversion script
Id: cif_fix_enum 1527 2010-12-29 10:47:43Z saulius 
;
_cod_original_sg_symbol_H-M 'P 21/n'
_cod_original_formula_sum 'C66 H34 N16 O36 Eu2'
_cod_database_code 8100398

loop_
_symmetry_equiv_pos_as_xyz
'x, y, z'
'-x+1/2, y+1/2, -z+1/2'
'-x, -y, -z'
'x-1/2, -y-1/2, z-1/2'

loop_
_atom_site_label
_atom_site_type_symbol
_atom_site_fract_x
_atom_site_fract_y
_atom_site_fract_z
_atom_site_U_iso_or_equiv
_atom_site_adp_type
_atom_site_occupancy
_atom_site_symmetry_multiplicity
_atom_site_Wyckoff_symbol
_atom_site_calc_flag
_atom_site_refinement_flags
_atom_site_disorder_assembly
_atom_site_disorder_group
Eu1 Eu 0.984241(12) 0.459189(6) 0.848754(10) 0.02122(5) Uani 1 4 e d . . .
N1 N 1.3899(3) 0.2484(2) 0.6676(3) 0.0730(11) Uani 1 4 e d . . .
N2 N 1.0909(3) 0.14120(14) 0.7916(2) 0.0553(9) Uani 1 4 e d . . .
N3 N 1.2640(3) 0.20617(12) 1.0585(2) 0.0464(8) Uani 1 4 e d . . .
N4 N 1.2760(4) 0.29298(16) 1.3903(2) 0.0678(11) Uani 1 4 e d . . .
N5 N 0.4857(4) 0.3046(2) 0.9403(3) 0.0811(13) Uani 1 4 e d . . .
N6 N 0.4586(3) 0.47970(17) 1.1479(3) 0.0551(9) Uani 1 4 e d . . .
N7 N 0.8045(2) 0.44917(11) 0.70726(18) 0.0292(6) Uani 1 4 e d . . .
N8 N 0.9852(2) 0.51844(11) 0.68484(17) 0.0281(5) Uani 1 4 e d . . .
O1 O 1.1186(2) 0.40598(9) 0.76453(17) 0.0451(6) Uani 1 4 e d . . .
O2 O 0.9768(2) 0.35472(9) 0.80277(18) 0.0416(6) Uani 1 4 e d . . .
O3 O 1.4343(3) 0.29510(19) 0.6596(3) 0.1103(14) Uani 1 4 e d . . .
O4 O 1.4275(3) 0.20088(17) 0.6495(3) 0.1028(13) Uani 1 4 e d . . .
O5 O 1.1499(3) 0.09707(11) 0.7956(2) 0.0677(8) Uani 1 4 e d . . .
O6 O 0.9958(3) 0.14132(13) 0.8105(3) 0.0897(11) Uani 1 4 e d . . .
O7 O 1.0996(2) 0.40955(10) 0.98671(16) 0.0447(6) Uani 1 4 e d . . .
O8 O 1.10676(19) 0.45124(9) 1.13638(17) 0.0380(5) Uani 1 4 e d . . .
O9 O 1.1997(3) 0.19849(12) 0.9784(2) 0.0731(9) Uani 1 4 e d . . .
O10 O 1.3459(3) 0.17518(13) 1.0910(2) 0.0757(10) Uani 1 4 e d . . .
O11 O 1.3154(4) 0.24694(14) 1.4272(2) 0.0932(12) Uani 1 4 e d . . .
O12 O 1.2572(4) 0.33492(16) 1.4387(2) 0.1232(18) Uani 1 4 e d . . .
O13 O 0.84887(19) 0.42863(10) 0.94443(16) 0.0385(5) Uani 1 4 e d . . .
O14 O 0.86453(18) 0.47640(10) 1.09075(17) 0.0394(5) Uani 1 4 e d . . .
O15 O 0.5405(4) 0.2768(2) 0.8919(4) 0.147(2) Uani 1 4 e d . . .
O16 O 0.3891(3) 0.29254(18) 0.9476(3) 0.1121(14) Uani 1 4 e d . . .
O17 O 0.3631(3) 0.46443(16) 1.1541(3) 0.0949(12) Uani 1 4 e d . . .
O18 O 0.5043(3) 0.52449(16) 1.1856(3) 0.0751(9) Uani 1 4 e d . . .
C1 C 1.0707(3) 0.35786(14) 0.7742(2) 0.0354(7) Uani 1 4 e d . . .
C2 C 1.1279(3) 0.30134(14) 0.7535(2) 0.0361(8) Uani 1 4 e d . . .
C3 C 1.2285(4) 0.30179(17) 0.7172(3) 0.0476(9) Uani 1 4 e d . . .
C4 C 1.2804(3) 0.24851(17) 0.7040(3) 0.0486(9) Uani 1 4 e d . . .
C5 C 1.2374(4) 0.19571(17) 0.7267(3) 0.0481(10) Uani 1 4 e d . . .
C6 C 1.1371(3) 0.19700(14) 0.7620(2) 0.0412(8) Uani 1 4 e d . . .
C7 C 1.0812(3) 0.24847(15) 0.7759(2) 0.0394(8) Uani 1 4 e d . . .
C8 C 1.1218(2) 0.40936(13) 1.0809(2) 0.0281(6) Uani 1 4 e d . . .
C9 C 1.1723(2) 0.35380(12) 1.1319(2) 0.0243(6) Uani 1 4 e d . . .
C10 C 1.1892(3) 0.30543(13) 1.0735(2) 0.0292(7) Uani 1 4 e d . . .
C11 C 1.2400(3) 0.25572(12) 1.1213(2) 0.0300(7) Uani 1 4 e d . . .
C12 C 1.2716(3) 0.25053(14) 1.2240(2) 0.0342(7) Uani 1 4 e d . . .
C13 C 1.2478(3) 0.29818(14) 1.2793(2) 0.0359(7) Uani 1 4 e d . . .
C14 C 1.2008(3) 0.34972(14) 1.2359(2) 0.0336(7) Uani 1 4 e d . . .
C15 C 0.8134(3) 0.44492(13) 1.0203(2) 0.0275(6) Uani 1 4 e d . . .
C16 C 0.6949(2) 0.42493(13) 1.0293(2) 0.0285(6) Uani 1 4 e d . . .
C17 C 0.6461(3) 0.37472(17) 0.9811(2) 0.0381(8) Uani 1 4 e d . . .
C18 C 0.5367(3) 0.35907(17) 0.9902(3) 0.0476(9) Uani 1 4 e d . . .
C19 C 0.4725(3) 0.39264(19) 1.0431(3) 0.0500(10) Uani 1 4 e d . . .
C20 C 0.5228(3) 0.44233(16) 1.0897(2) 0.0394(8) Uani 1 4 e d . . .
C21 C 0.6331(3) 0.45888(15) 1.0846(2) 0.0327(7) Uani 1 4 e d . . .
C22 C 0.7173(3) 0.41495(15) 0.7161(3) 0.0397(8) Uani 1 4 e d . . .
C23 C 0.6194(3) 0.40807(18) 0.6413(3) 0.0482(9) Uani 1 4 e d . . .
C24 C 0.6106(3) 0.43887(18) 0.5536(3) 0.0454(9) Uani 1 4 e d . . .
C25 C 0.6992(3) 0.47676(14) 0.5404(2) 0.0353(7) Uani 1 4 e d . . .
C26 C 0.7957(3) 0.48017(13) 0.6195(2) 0.0282(6) Uani 1 4 e d . . .
C27 C 0.8910(3) 0.51739(13) 0.6088(2) 0.0269(6) Uani 1 4 e d . . .
C28 C 0.8828(3) 0.55163(13) 0.5197(2) 0.0351(7) Uani 1 4 e d . . .
C29 C 0.9769(3) 0.58723(15) 0.5121(3) 0.0422(8) Uani 1 4 e d . . .
C30 C 1.0699(3) 0.58818(16) 0.5882(2) 0.0421(8) Uani 1 4 e d . . .
C31 C 1.0711(3) 0.55272(15) 0.6736(3) 0.0368(8) Uani 1 4 e d . . .
C32 C 0.6956(3) 0.51119(17) 0.4511(2) 0.0433(9) Uani 1 4 e d . . .
C33 C 0.7829(3) 0.54630(17) 0.4413(2) 0.0435(9) Uani 1 4 e d . . .
H1 H 1.263(3) 0.3383(16) 0.704(3) 0.052(11) Uiso 1 4 e d . . .
H2 H 1.267(3) 0.1590(15) 0.720(2) 0.043(9) Uiso 1 4 e d . . .
H3 H 1.013(3) 0.2484(16) 0.799(3) 0.049(11) Uiso 1 4 e d . . .
H4 H 1.174(2) 0.3077(13) 1.004(2) 0.028(8) Uiso 1 4 e d . . .
H5 H 1.303(3) 0.2193(14) 1.250(2) 0.034(9) Uiso 1 4 e d . . .
H6 H 1.185(3) 0.3796(16) 1.274(3) 0.049(10) Uiso 1 4 e d . . .
H7 H 0.684(3) 0.3527(14) 0.948(2) 0.031(9) Uiso 1 4 e d . . .
H8 H 0.403(3) 0.3842(17) 1.047(3) 0.056(11) Uiso 1 4 e d . . .
H9 H 0.668(2) 0.4939(13) 1.119(2) 0.021(7) Uiso 1 4 e d . . .
H10 H 0.730(3) 0.3913(14) 0.778(2) 0.038(9) Uiso 1 4 e d . . .
H11 H 0.565(3) 0.3835(18) 0.655(3) 0.061(12) Uiso 1 4 e d . . .
H12 H 0.553(3) 0.4347(17) 0.502(3) 0.061(12) Uiso 1 4 e d . . .
H13 H 0.977(3) 0.6115(15) 0.456(3) 0.051(10) Uiso 1 4 e d . . .
H14 H 1.137(3) 0.6120(15) 0.585(2) 0.048(10) Uiso 1 4 e d . . .
H15 H 1.134(3) 0.5532(13) 0.726(2) 0.029(8) Uiso 1 4 e d . . .
H16 H 0.624(3) 0.5046(16) 0.402(3) 0.053(10) Uiso 1 4 e d . . .
H17 H 0.779(3) 0.5709(16) 0.381(3) 0.056(11) Uiso 1 4 e d . . .

loop_
_atom_site_aniso_label
_atom_site_aniso_U_11
_atom_site_aniso_U_22
_atom_site_aniso_U_33
_atom_site_aniso_U_23
_atom_site_aniso_U_13
_atom_site_aniso_U_12
Eu1 0.02469(8) 0.01817(8) 0.02267(7) 0.00057(6) 0.00926(5) 0.00059(6)
N1 0.068(3) 0.080(3) 0.078(3) 0.005(2) 0.032(2) 0.029(2)
N2 0.067(2) 0.0315(18) 0.059(2) -0.0082(14) -0.0061(18) -0.0017(17)
N3 0.083(2) 0.0260(16) 0.0321(15) 0.0019(12) 0.0167(16) 0.0119(15)
N4 0.115(3) 0.057(2) 0.0291(16) 0.0047(15) 0.0078(18) 0.035(2)
N5 0.065(3) 0.096(3) 0.086(3) -0.033(2) 0.025(2) -0.050(2)
N6 0.0386(19) 0.071(2) 0.062(2) 0.0130(18) 0.0256(16) 0.0156(17)
N7 0.0299(14) 0.0295(14) 0.0297(13) -0.0008(10) 0.0096(11) -0.0050(11)
N8 0.0330(14) 0.0283(13) 0.0253(12) 0.0021(10) 0.0114(11) -0.0015(11)
O1 0.0687(17) 0.0247(12) 0.0538(14) 0.0057(10) 0.0403(13) 0.0096(11)
O2 0.0423(14) 0.0283(13) 0.0538(14) -0.0127(10) 0.0088(11) 0.0020(10)
O3 0.087(3) 0.093(3) 0.170(4) 0.004(3) 0.071(3) 0.000(2)
O4 0.099(3) 0.098(3) 0.128(3) 0.012(2) 0.062(2) 0.057(2)
O5 0.096(2) 0.0275(14) 0.0720(18) -0.0017(13) -0.0008(17) 0.0151(14)
O6 0.066(2) 0.0461(19) 0.155(3) 0.0100(19) 0.016(2) -0.0119(16)
O7 0.0588(16) 0.0359(14) 0.0360(12) 0.0107(10) 0.0013(11) 0.0107(11)
O8 0.0400(13) 0.0249(12) 0.0514(13) -0.0003(10) 0.0151(11) 0.0100(9)
O9 0.128(3) 0.0413(16) 0.0422(15) -0.0140(12) -0.0008(17) 0.0132(16)
O10 0.115(3) 0.0538(18) 0.0594(17) -0.0023(14) 0.0213(17) 0.0538(18)
O11 0.168(4) 0.066(2) 0.0391(15) 0.0138(15) 0.0041(19) 0.052(2)
O12 0.246(5) 0.084(3) 0.0343(16) -0.0075(16) 0.016(2) 0.083(3)
O13 0.0420(13) 0.0380(13) 0.0425(13) 0.0039(10) 0.0248(11) -0.0046(10)
O14 0.0319(12) 0.0418(14) 0.0440(13) -0.0029(10) 0.0066(10) -0.0110(10)
O15 0.109(3) 0.140(4) 0.209(5) -0.117(4) 0.071(3) -0.067(3)
O16 0.083(3) 0.133(3) 0.127(3) -0.037(3) 0.036(2) -0.076(2)
O17 0.0475(19) 0.109(3) 0.145(3) -0.002(2) 0.059(2) 0.0036(18)
O18 0.067(2) 0.078(2) 0.090(2) -0.0146(19) 0.0377(18) 0.0115(17)
C1 0.056(2) 0.0247(17) 0.0270(15) 0.0005(12) 0.0108(15) 0.0071(15)
C2 0.052(2) 0.0287(17) 0.0266(15) -0.0039(13) 0.0064(14) 0.0119(15)
C3 0.063(3) 0.039(2) 0.044(2) 0.0031(16) 0.0166(18) 0.0107(19)
C4 0.055(2) 0.047(2) 0.046(2) -0.0008(17) 0.0160(18) 0.0174(18)
C5 0.065(3) 0.037(2) 0.0389(19) -0.0063(15) 0.0042(18) 0.0254(19)
C6 0.054(2) 0.0255(17) 0.0392(18) -0.0047(14) -0.0019(16) 0.0074(15)
C7 0.046(2) 0.0317(19) 0.0371(18) -0.0044(14) 0.0017(16) 0.0080(16)
C8 0.0222(15) 0.0252(16) 0.0369(17) 0.0019(12) 0.0065(13) 0.0027(12)
C9 0.0211(14) 0.0217(15) 0.0308(15) 0.0023(11) 0.0069(12) 0.0030(11)
C10 0.0364(18) 0.0271(16) 0.0247(15) 0.0017(12) 0.0073(13) 0.0030(13)
C11 0.0438(19) 0.0197(15) 0.0283(15) -0.0021(12) 0.0111(14) 0.0050(13)
C12 0.0423(19) 0.0225(16) 0.0370(17) 0.0074(13) 0.0060(14) 0.0108(14)
C13 0.050(2) 0.0339(18) 0.0243(15) 0.0015(13) 0.0087(14) 0.0103(15)
C14 0.0412(19) 0.0255(17) 0.0350(17) -0.0027(13) 0.0100(14) 0.0091(14)
C15 0.0274(16) 0.0249(16) 0.0322(16) 0.0078(12) 0.0102(13) -0.0019(12)
C16 0.0253(15) 0.0351(18) 0.0268(15) 0.0029(12) 0.0092(12) -0.0057(13)
C17 0.0379(19) 0.048(2) 0.0311(17) -0.0047(15) 0.0134(15) -0.0114(16)
C18 0.044(2) 0.057(2) 0.0422(19) -0.0026(17) 0.0098(17) -0.0243(18)
C19 0.029(2) 0.071(3) 0.051(2) 0.0124(19) 0.0103(17) -0.0116(18)
C20 0.0293(18) 0.053(2) 0.0388(18) 0.0087(15) 0.0146(14) 0.0040(15)
C21 0.0284(16) 0.0385(19) 0.0328(16) 0.0035(14) 0.0101(13) -0.0009(14)
C22 0.042(2) 0.039(2) 0.0396(19) -0.0003(15) 0.0123(16) -0.0110(15)
C23 0.036(2) 0.056(2) 0.055(2) -0.0107(19) 0.0141(18) -0.0177(18)
C24 0.033(2) 0.057(2) 0.044(2) -0.0128(18) 0.0011(16) -0.0014(17)
C25 0.0318(18) 0.0397(19) 0.0339(17) -0.0049(14) 0.0056(14) 0.0052(14)
C26 0.0315(16) 0.0285(16) 0.0265(15) -0.0036(12) 0.0102(13) 0.0041(13)
C27 0.0322(16) 0.0258(15) 0.0252(14) 0.0014(12) 0.0119(12) 0.0040(12)
C28 0.052(2) 0.0316(18) 0.0254(15) 0.0036(12) 0.0160(14) 0.0088(15)
C29 0.060(2) 0.037(2) 0.0352(18) 0.0103(15) 0.0212(17) 0.0002(17)
C30 0.050(2) 0.042(2) 0.0380(19) 0.0047(15) 0.0181(17) -0.0098(17)
C31 0.0371(19) 0.039(2) 0.0360(17) 0.0023(14) 0.0114(15) -0.0070(15)
C32 0.044(2) 0.051(2) 0.0307(17) -0.0023(16) -0.0027(16) 0.0129(18)
C33 0.054(2) 0.048(2) 0.0268(16) 0.0073(15) 0.0036(15) 0.0107(18)

loop_
_geom_bond_atom_site_label_1
_geom_bond_atom_site_label_2
_geom_bond_distance
_geom_bond_site_symmetry_2
_geom_bond_publ_flag
Eu1 O8 2.328(2) 3_767 ?
Eu1 O14 2.331(2) 3_767 ?
Eu1 O7 2.361(2) . ?
Eu1 O13 2.362(2) . ?
Eu1 O2 2.444(2) . ?
Eu1 O1 2.456(2) . ?
Eu1 N7 2.570(2) . ?
Eu1 N8 2.589(2) . ?
Eu1 C1 2.786(3) . ?
Eu1 Eu1 4.4266(7) 3_767 ?
N1 O3 1.197(5) . ?
N1 O4 1.211(5) . ?
N1 C4 1.481(5) . ?
N2 O6 1.209(4) . ?
N2 O5 1.216(4) . ?
N2 C6 1.466(5) . ?
N3 O9 1.204(4) . ?
N3 O10 1.208(4) . ?
N3 C11 1.469(4) . ?
N4 O12 1.200(4) . ?
N4 O11 1.209(4) . ?
N4 C13 1.472(4) . ?
N5 O15 1.192(5) . ?
N5 O16 1.204(4) . ?
N5 C18 1.476(5) . ?
N6 O17 1.205(4) . ?
N6 O18 1.213(4) . ?
N6 C20 1.470(5) . ?
N7 C22 1.319(4) . ?
N7 C26 1.363(4) . ?
N8 C31 1.317(4) . ?
N8 C27 1.357(4) . ?
O1 C1 1.249(4) . ?
O2 C1 1.255(4) . ?
O7 C8 1.244(3) . ?
O8 C8 1.244(3) . ?
O8 Eu1 2.328(2) 3_767 ?
O13 C15 1.240(3) . ?
O14 C15 1.244(4) . ?
O14 Eu1 2.331(2) 3_767 ?
C1 C2 1.502(4) . ?
C2 C7 1.379(5) . ?
C2 C3 1.382(5) . ?
C3 C4 1.383(5) . ?
C4 C5 1.360(5) . ?
C5 C6 1.372(5) . ?
C6 C7 1.373(4) . ?
C8 C9 1.501(4) . ?
C9 C14 1.378(4) . ?
C9 C10 1.388(4) . ?
C10 C11 1.375(4) . ?
C11 C12 1.364(4) . ?
C12 C13 1.374(4) . ?
C13 C14 1.373(4) . ?
C15 C16 1.508(4) . ?
C16 C17 1.379(4) . ?
C16 C21 1.383(4) . ?
C17 C18 1.377(5) . ?
C18 C19 1.375(5) . ?
C19 C20 1.367(5) . ?
C20 C21 1.378(4) . ?
C22 C23 1.385(5) . ?
C23 C24 1.358(5) . ?
C24 C25 1.398(5) . ?
C25 C26 1.401(4) . ?
C25 C32 1.428(5) . ?
C26 C27 1.443(4) . ?
C27 C28 1.417(4) . ?
C28 C29 1.400(5) . ?
C28 C33 1.426(5) . ?
C29 C30 1.348(5) . ?
C30 C31 1.402(4) . ?
C32 C33 1.336(5) . ?
